data_7250849
loop_
_publ_author_name
'Choudhary, Shailendra Singh'
'Darole, Ratanamala S.'
'Krishna, Gamidi Rama'
'Senthilkumar, Beeran'

_publ_section_title
;
 Base mediated approach for the synthesis of deoxybenzoins using
 \g-aryl-\b-ketoesters and benzoyl chlorides
;
_journal_issue 39
_journal_name_full 'RSC Advances'
_journal_page_first 32424
_journal_page_last 32430
_journal_paper_doi 10.1039/D5RA05242D
_journal_volume 15
_journal_year 2025
_chemical_formula_moiety 'C14 H10 Br F O'
_chemical_formula_sum 'C14 H10 Br F O'
_chemical_formula_weight 293.13
_space_group_crystal_system monoclinic
_space_group_IT_number 15
_space_group_name_Hall '-C 2yc'
_space_group_name_H-M_alt 'C 1 2/c 1'
_atom_sites_solution_hydrogens geom
_audit_creation_date 2022-12-19
_audit_creation_method
;
Olex2 1.5
(compiled 2022.04.07 svn.rca3783a0 for OlexSys, GUI svn.r6498)
;
_audit_update_record
;
2023-07-27 deposited with the CCDC.	2025-09-03 downloaded from the CCDC.
;
_cell_angle_alpha 90
_cell_angle_beta 99.183(2)
_cell_angle_gamma 90
_cell_formula_units_Z 8
_cell_length_a 28.7831(18)
_cell_length_b 10.6380(6)
_cell_length_c 8.1073(5)
_cell_measurement_reflns_used 9893
_cell_measurement_temperature 298(2)
_cell_measurement_theta_max 26.83
_cell_measurement_theta_min 2.87
_cell_volume 2450.6(3)
_computing_cell_refinement 'SAINT v8.37A (Bruker, 2015)'
_computing_data_reduction 'SAINT v8.37A (Bruker, 2015)'
_computing_molecular_graphics 'Olex2 1.5 (Dolomanov et al., 2009)'
_computing_publication_material 'Olex2 1.5 (Dolomanov et al., 2009)'
_computing_structure_refinement 'SHELXL 2018/3 (Sheldrick, 2015)'
_computing_structure_solution 'SHELXT 2014/5 (Sheldrick, 2014)'
_diffrn_ambient_temperature 298.00
_diffrn_measured_fraction_theta_full 0.980
_diffrn_measured_fraction_theta_max 0.983
_diffrn_measurement_device_type 'Bruker APEX-II CCD'
_diffrn_measurement_method '\f and \w scans'
_diffrn_radiation_type MoK\a
_diffrn_radiation_wavelength 0.71073
_diffrn_reflns_av_R_equivalents 0.0676
_diffrn_reflns_av_unetI/netI 0.0185
_diffrn_reflns_Laue_measured_fraction_full 0.980
_diffrn_reflns_Laue_measured_fraction_max 0.983
_diffrn_reflns_limit_h_max 36
_diffrn_reflns_limit_h_min -36
_diffrn_reflns_limit_k_max 13
_diffrn_reflns_limit_k_min -13
_diffrn_reflns_limit_l_max 10
_diffrn_reflns_limit_l_min -10
_diffrn_reflns_number 66323
_diffrn_reflns_point_group_measured_fraction_full 0.980
_diffrn_reflns_point_group_measured_fraction_max 0.983
_diffrn_reflns_theta_full 25.242
_diffrn_reflns_theta_max 26.998
_diffrn_reflns_theta_min 2.867
_diffrn_source_current 1.4
_diffrn_source_power 0.07
_diffrn_source_voltage 50.0
_diffrn_standards_number 0
_exptl_absorpt_coefficient_mu 3.347
_exptl_absorpt_correction_T_max 0.7456
_exptl_absorpt_correction_T_min 0.5663
_exptl_absorpt_correction_type multi-scan
_exptl_absorpt_process_details
;
SADABS-2014/5 (Bruker,2014/5) was used for absorption correction.
wR2(int) was 0.0959 before and 0.0597 after correction.
The Ratio of minimum to maximum transmission is 0.7595.
The \l/2 correction factor is Not present.
;
_exptl_crystal_colour Colorless
_exptl_crystal_density_diffrn 1.589
_exptl_crystal_description Plate
_exptl_crystal_F_000 1168
_exptl_crystal_size_max 0.21
_exptl_crystal_size_mid 0.12
_exptl_crystal_size_min 0.1
_refine_diff_density_max 0.630
_refine_diff_density_min -0.545
_refine_diff_density_rms 0.040
_refine_ls_extinction_method none
_refine_ls_goodness_of_fit_ref 1.056
_refine_ls_hydrogen_treatment constr
_refine_ls_matrix_type full
_refine_ls_number_parameters 154
_refine_ls_number_reflns 2639
_refine_ls_number_restraints 0
_refine_ls_restrained_S_all 1.056
_refine_ls_R_factor_all 0.0641
_refine_ls_R_factor_gt 0.0459
_refine_ls_shift/su_max 0.001
_refine_ls_shift/su_mean 0.000
_refine_ls_structure_factor_coef Fsqd
_refine_ls_weighting_details 'w=1/[\s^2^(Fo^2^)+(0.0421P)^2^+3.4424P] where P=(Fo^2^+2Fc^2^)/3'
_refine_ls_weighting_scheme calc
_refine_ls_wR_factor_gt 0.1067
_refine_ls_wR_factor_ref 0.1204
_reflns_Friedel_coverage 0.000
_reflns_number_gt 1941
_reflns_number_total 2639
_reflns_threshold_expression 'I > 2\s(I)'
_cod_data_source_file d5ra05242d2.cif
_cod_data_source_block 1ssc_276a
_cod_database_code 7250849
_shelx_shelxl_version_number 2018/3
_shelx_space_group_comment
;
The symmetry employed for this shelxl refinement is uniquely defined
by the following loop, which should always be used as a source of
symmetry information in preference to the above space-group names.
They are only intended as comments.
;
_olex2_refinement_description
;
1. Fixed Uiso
 At 1.2 times of:
  All C(H) groups, All C(H,H) groups
2.a Secondary CH2 refined with riding coordinates:
 C8(H8A,H8B)
2.b Aromatic/amide H refined with riding coordinates:
 C3(H3), C4(H4), C6(H6), C7(H7), C10(H10), C11(H11), C13(H13), C14(H14)
;
_olex2_submission_special_instructions 'No special instructions were received'

loop_
_space_group_symop_operation_xyz
'x, y, z'
'-x, y, -z+1/2'
'x+1/2, y+1/2, z'
'-x+1/2, y+1/2, -z+1/2'
'-x, -y, -z'
'x, -y, z-1/2'
'-x+1/2, -y+1/2, -z'
'x+1/2, -y+1/2, z-1/2'

loop_
_atom_site_label
_atom_site_type_symbol
_atom_site_fract_x
_atom_site_fract_y
_atom_site_fract_z
_atom_site_U_iso_or_equiv
_atom_site_adp_type
_atom_site_occupancy
_atom_site_site_symmetry_order
_atom_site_calc_flag
_atom_site_refinement_flags_posn
_atom_site_refinement_flags_adp
_atom_site_refinement_flags_occupancy
_atom_site_disorder_assembly
_atom_site_disorder_group
Br1 Br 0.05228(2) 0.58587(5) 0.10671(6) 0.1096(3) Uani 1 1 d . . . . .
C1 C 0.29740(10) 0.5989(2) 0.2392(3) 0.0571(6) Uani 1 1 d . . . . .
C2 C 0.34875(10) 0.6139(2) 0.2938(3) 0.0555(6) Uani 1 1 d . . . . .
C3 C 0.37901(11) 0.5258(3) 0.2424(4) 0.0687(8) Uani 1 1 d . . . . .
H3 H 0.366672 0.459903 0.173599 0.082 Uiso 1 1 calc R U . . .
C4 C 0.42680(13) 0.5342(4) 0.2913(5) 0.0832(9) Uani 1 1 d . . . . .
H4 H 0.446871 0.474056 0.258112 0.100 Uiso 1 1 calc R U . . .
C5 C 0.44411(12) 0.6324(4) 0.3893(5) 0.0823(10) Uani 1 1 d . . . . .
C6 C 0.41604(13) 0.7222(3) 0.4435(5) 0.0811(9) Uani 1 1 d . . . . .
H6 H 0.429021 0.788313 0.510502 0.097 Uiso 1 1 calc R U . . .
C7 C 0.36811(11) 0.7121(3) 0.3962(4) 0.0680(7) Uani 1 1 d . . . . .
H7 H 0.348385 0.771537 0.433020 0.082 Uiso 1 1 calc R U . . .
C8 C 0.26465(11) 0.6833(3) 0.3163(4) 0.0655(7) Uani 1 1 d . . . . .
H8A H 0.271694 0.674545 0.436850 0.079 Uiso 1 1 calc R U . . .
H8B H 0.271083 0.769722 0.289407 0.079 Uiso 1 1 calc R U . . .
C9 C 0.21316(10) 0.6582(3) 0.2619(3) 0.0573(6) Uani 1 1 d . . . . .
C10 C 0.19145(11) 0.5578(3) 0.3257(4) 0.0628(7) Uani 1 1 d . . . . .
H10 H 0.209202 0.504272 0.401782 0.075 Uiso 1 1 calc R U . . .
C11 C 0.14403(11) 0.5351(3) 0.2792(4) 0.0659(7) Uani 1 1 d . . . . .
H11 H 0.130036 0.466396 0.322589 0.079 Uiso 1 1 calc R U . . .
C12 C 0.11761(11) 0.6147(3) 0.1684(4) 0.0663(7) Uani 1 1 d . . . . .
C13 C 0.13813(13) 0.7151(3) 0.1010(4) 0.0755(9) Uani 1 1 d . . . . .
H13 H 0.120210 0.768064 0.024613 0.091 Uiso 1 1 calc R U . . .
C14 C 0.18548(12) 0.7362(3) 0.1483(4) 0.0696(8) Uani 1 1 d . . . . .
H14 H 0.199388 0.804299 0.103213 0.084 Uiso 1 1 calc R U . . .
F1 F 0.49116(8) 0.6401(3) 0.4398(4) 0.1221(9) Uani 1 1 d . . . . .
O1 O 0.28231(8) 0.5187(2) 0.1388(3) 0.0860(7) Uani 1 1 d . . . . .

loop_
_atom_site_aniso_label
_atom_site_aniso_U_11
_atom_site_aniso_U_22
_atom_site_aniso_U_33
_atom_site_aniso_U_23
_atom_site_aniso_U_13
_atom_site_aniso_U_12
Br1 0.0646(3) 0.1294(4) 0.1267(4) -0.0195(3) -0.0096(2) 0.0126(2)
C1 0.0672(16) 0.0563(15) 0.0486(13) -0.0039(12) 0.0117(12) -0.0005(12)
C2 0.0662(16) 0.0536(14) 0.0487(13) 0.0005(11) 0.0152(12) -0.0031(12)
C3 0.0670(18) 0.0691(18) 0.0711(18) -0.0137(15) 0.0144(14) -0.0036(14)
C4 0.070(2) 0.087(2) 0.095(2) -0.019(2) 0.0217(18) 0.0020(17)
C5 0.0608(18) 0.095(2) 0.091(2) -0.0075(19) 0.0137(17) -0.0160(17)
C6 0.080(2) 0.073(2) 0.091(2) -0.0182(17) 0.0157(18) -0.0241(17)
C7 0.0725(18) 0.0597(16) 0.0739(18) -0.0119(14) 0.0183(15) -0.0112(14)
C8 0.0699(18) 0.0610(16) 0.0677(17) -0.0107(14) 0.0172(14) 0.0007(13)
C9 0.0662(16) 0.0541(14) 0.0526(14) -0.0070(12) 0.0129(12) 0.0068(12)
C10 0.0661(17) 0.0621(16) 0.0590(15) 0.0074(13) 0.0065(13) 0.0088(13)
C11 0.0659(17) 0.0659(17) 0.0656(17) 0.0045(14) 0.0092(14) 0.0013(14)
C12 0.0611(16) 0.0726(18) 0.0631(17) -0.0103(14) 0.0033(13) 0.0115(14)
C13 0.091(2) 0.0675(18) 0.0634(18) 0.0045(15) -0.0029(16) 0.0182(17)
C14 0.089(2) 0.0562(16) 0.0643(17) 0.0061(13) 0.0153(16) 0.0024(15)
F1 0.0628(13) 0.139(2) 0.161(2) -0.0337(18) 0.0098(13) -0.0188(13)
O1 0.0705(14) 0.0942(16) 0.0897(15) -0.0441(13) 0.0013(11) 0.0038(12)

loop_
_atom_type_symbol
_atom_type_description
_atom_type_scat_dispersion_real
_atom_type_scat_dispersion_imag
_atom_type_scat_source
C C 0.0033 0.0016 'International Tables Vol C Tables 4.2.6.8 and 6.1.1.4'
H H 0.0000 0.0000 'International Tables Vol C Tables 4.2.6.8 and 6.1.1.4'
O O 0.0106 0.0060 'International Tables Vol C Tables 4.2.6.8 and 6.1.1.4'
F F 0.0171 0.0103 'International Tables Vol C Tables 4.2.6.8 and 6.1.1.4'
Br Br -0.2901 2.4595 'International Tables Vol C Tables 4.2.6.8 and 6.1.1.4'

loop_
_geom_angle_atom_site_label_1
_geom_angle_atom_site_label_2
_geom_angle_atom_site_label_3
_geom_angle
_geom_angle_site_symmetry_1
_geom_angle_site_symmetry_3
_geom_angle_publ_flag
C2 C1 C8 118.1(2) . . ?
O1 C1 C2 120.7(3) . . ?
O1 C1 C8 121.2(3) . . ?
C3 C2 C1 118.7(2) . . ?
C3 C2 C7 118.4(3) . . ?
C7 C2 C1 122.9(3) . . ?
C2 C3 H3 119.4 . . ?
C4 C3 C2 121.1(3) . . ?
C4 C3 H3 119.4 . . ?
C3 C4 H4 120.8 . . ?
C5 C4 C3 118.4(3) . . ?
C5 C4 H4 120.8 . . ?
C4 C5 C6 123.0(3) . . ?
F1 C5 C4 118.6(4) . . ?
F1 C5 C6 118.3(3) . . ?
C5 C6 H6 120.9 . . ?
C5 C6 C7 118.3(3) . . ?
C7 C6 H6 120.9 . . ?
C2 C7 H7 119.6 . . ?
C6 C7 C2 120.8(3) . . ?
C6 C7 H7 119.6 . . ?
C1 C8 H8A 108.5 . . ?
C1 C8 H8B 108.5 . . ?
H8A C8 H8B 107.5 . . ?
C9 C8 C1 115.2(2) . . ?
C9 C8 H8A 108.5 . . ?
C9 C8 H8B 108.5 . . ?
C10 C9 C8 120.8(3) . . ?
C10 C9 C14 117.7(3) . . ?
C14 C9 C8 121.5(3) . . ?
C9 C10 H10 119.3 . . ?
C11 C10 C9 121.4(3) . . ?
C11 C10 H10 119.3 . . ?
C10 C11 H11 120.3 . . ?
C12 C11 C10 119.4(3) . . ?
C12 C11 H11 120.3 . . ?
C11 C12 Br1 119.7(3) . . ?
C11 C12 C13 120.7(3) . . ?
C13 C12 Br1 119.5(2) . . ?
C12 C13 H13 120.5 . . ?
C14 C13 C12 119.1(3) . . ?
C14 C13 H13 120.5 . . ?
C9 C14 H14 119.2 . . ?
C13 C14 C9 121.6(3) . . ?
C13 C14 H14 119.2 . . ?

loop_
_geom_bond_atom_site_label_1
_geom_bond_atom_site_label_2
_geom_bond_distance
_geom_bond_site_symmetry_2
_geom_bond_publ_flag
Br1 C12 1.892(3) . ?
C1 C2 1.483(4) . ?
C1 C8 1.508(4) . ?
C1 O1 1.210(3) . ?
C2 C3 1.388(4) . ?
C2 C7 1.394(4) . ?
C3 H3 0.9300 . ?
C3 C4 1.373(5) . ?
C4 H4 0.9300 . ?
C4 C5 1.358(5) . ?
C5 C6 1.368(5) . ?
C5 F1 1.353(4) . ?
C6 H6 0.9300 . ?
C6 C7 1.376(5) . ?
C7 H7 0.9300 . ?
C8 H8A 0.9700 . ?
C8 H8B 0.9700 . ?
C8 C9 1.501(4) . ?
C9 C10 1.379(4) . ?
C9 C14 1.392(4) . ?
C10 H10 0.9300 . ?
C10 C11 1.378(4) . ?
C11 H11 0.9300 . ?
C11 C12 1.373(4) . ?
C12 C13 1.375(5) . ?
C13 H13 0.9300 . ?
C13 C14 1.374(5) . ?
C14 H14 0.9300 . ?

loop_
_geom_torsion_atom_site_label_1
_geom_torsion_atom_site_label_2
_geom_torsion_atom_site_label_3
_geom_torsion_atom_site_label_4
_geom_torsion
_geom_torsion_site_symmetry_1
_geom_torsion_site_symmetry_2
_geom_torsion_site_symmetry_3
_geom_torsion_site_symmetry_4
_geom_torsion_publ_flag
Br1 C12 C13 C14 179.2(2) . . . . ?
C1 C2 C3 C4 -179.0(3) . . . . ?
C1 C2 C7 C6 -179.9(3) . . . . ?
C1 C8 C9 C10 77.2(3) . . . . ?
C1 C8 C9 C14 -104.1(3) . . . . ?
C2 C1 C8 C9 -176.9(2) . . . . ?
C2 C3 C4 C5 -1.2(5) . . . . ?
C3 C2 C7 C6 0.7(4) . . . . ?
C3 C4 C5 C6 1.0(6) . . . . ?
C3 C4 C5 F1 179.1(3) . . . . ?
C4 C5 C6 C7 0.0(6) . . . . ?
C5 C6 C7 C2 -0.9(5) . . . . ?
C7 C2 C3 C4 0.3(5) . . . . ?
C8 C1 C2 C3 170.9(3) . . . . ?
C8 C1 C2 C7 -8.4(4) . . . . ?
C8 C9 C10 C11 178.8(3) . . . . ?
C8 C9 C14 C13 -178.5(3) . . . . ?
C9 C10 C11 C12 -0.7(5) . . . . ?
C10 C9 C14 C13 0.3(4) . . . . ?
C10 C11 C12 Br1 -178.9(2) . . . . ?
C10 C11 C12 C13 1.3(5) . . . . ?
C11 C12 C13 C14 -1.0(5) . . . . ?
C12 C13 C14 C9 0.3(5) . . . . ?
C14 C9 C10 C11 -0.1(4) . . . . ?
F1 C5 C6 C7 -178.0(3) . . . . ?
O1 C1 C2 C3 -7.1(4) . . . . ?
O1 C1 C2 C7 173.6(3) . . . . ?
O1 C1 C8 C9 1.1(4) . . . . ?
